data_2237383
loop_
_publ_author_name
'Low, May Lee'
'Ravoof, Thahira Begum S. A.'
'Tahir, Mohamed Ibrahim Mohamed'
'Crouse, Karen A.'
'Tiekink, Edward R. T.'

_publ_section_title
;
 (Pyridin-4-yl)methyl
 <i>N</i>'-(3-phenylallylidene)hydrazinecarbodithioate
;
_journal_coeditor_code QM2090
_journal_issue 2
_journal_name_full 'Acta Crystallographica Section E'
_journal_page_first o167
_journal_page_last o168
_journal_paper_doi 10.1107/S1600536812051537
_journal_volume 69
_journal_year 2013
_chemical_formula_iupac 'C16 H15 N3 S2'
_chemical_formula_moiety 'C16 H15 N3 S2'
_chemical_formula_sum 'C16 H15 N3 S2'
_chemical_formula_weight 313.43
_chemical_name_common
;
(Pyridin-4-yl)methyl
3-[(1<i>E</i>,2<i>E</i>)-3-Phenylprop-2-en-1-ylidene]dithiocarbazate
;
_chemical_name_systematic
;
(Pyridin-4-yl)methyl <i>N</i>'-(3-phenylallylidene)hydrazinecarbodithioate
;
_space_group_IT_number 2
_symmetry_cell_setting triclinic
_symmetry_space_group_name_Hall '-P 1'
_symmetry_space_group_name_H-M 'P -1'
_atom_sites_solution_hydrogens geom
_atom_sites_solution_primary direct
_atom_sites_solution_secondary difmap
_audit_creation_method SHELXL-97
_cell_angle_alpha 77.315(9)
_cell_angle_beta 84.735(9)
_cell_angle_gamma 78.193(8)
_cell_formula_units_Z 2
_cell_length_a 5.3784(5)
_cell_length_b 10.1570(9)
_cell_length_c 14.5488(17)
_cell_measurement_reflns_used 5833
_cell_measurement_temperature 100(2)
_cell_measurement_theta_max 72
_cell_measurement_theta_min 3
_cell_volume 758.06(14)
_computing_cell_refinement 'CrysAlis PRO (Agilent, 2011)'
_computing_data_collection 'CrysAlis PRO (Agilent, 2011)'
_computing_data_reduction 'CrysAlis PRO (Agilent, 2011)'
_computing_molecular_graphics 'ORTEP-3 for Windows (Farrugia, 2012) and DIAMOND (Brandenburg, 2006)'
_computing_publication_material 'publCIF (Westrip, 2010)'
_computing_structure_refinement 'SHELXL97 (Sheldrick, 2008)'
_computing_structure_solution 'SHELXS97 (Sheldrick, 2008)'
_diffrn_ambient_temperature 100(2)
_diffrn_detector_area_resol_mean 16.1952
_diffrn_measured_fraction_theta_full 0.971
_diffrn_measured_fraction_theta_max 0.971
_diffrn_measurement_device_type 'Oxford Diffraction Xcaliber Eos Gemini'
_diffrn_measurement_method '\w scans'
_diffrn_radiation_monochromator graphite
_diffrn_radiation_source 'fine-focus sealed tube'
_diffrn_radiation_type CuK\a
_diffrn_radiation_wavelength 1.54184
_diffrn_reflns_av_R_equivalents 0.0453
_diffrn_reflns_av_sigmaI/netI 0.0317
_diffrn_reflns_limit_h_max 6
_diffrn_reflns_limit_h_min -6
_diffrn_reflns_limit_k_max 12
_diffrn_reflns_limit_k_min -12
_diffrn_reflns_limit_l_max 15
_diffrn_reflns_limit_l_min -17
_diffrn_reflns_number 15664
_diffrn_reflns_theta_full 72.30
_diffrn_reflns_theta_max 72.30
_diffrn_reflns_theta_min 3.12
_diffrn_standards_decay_% 0
_diffrn_standards_interval_count 0
_diffrn_standards_interval_time 0
_diffrn_standards_number 0
_exptl_absorpt_coefficient_mu 3.141
_exptl_absorpt_correction_T_max 0.97
_exptl_absorpt_correction_T_min 0.83
_exptl_absorpt_correction_type multi-scan
_exptl_absorpt_process_details '(CrysAlis PRO; Agilent, 2011)'
_exptl_crystal_colour orange
_exptl_crystal_density_diffrn 1.373
_exptl_crystal_density_method 'not measured'
_exptl_crystal_description thin-plate
_exptl_crystal_F_000 328
_exptl_crystal_size_max 0.13
_exptl_crystal_size_mid 0.06
_exptl_crystal_size_min 0.01
_refine_diff_density_max 0.416
_refine_diff_density_min -0.286
_refine_ls_extinction_method none
_refine_ls_goodness_of_fit_ref 1.052
_refine_ls_hydrogen_treatment mixed
_refine_ls_matrix_type full
_refine_ls_number_parameters 193
_refine_ls_number_reflns 2918
_refine_ls_number_restraints 1
_refine_ls_restrained_S_all 1.051
_refine_ls_R_factor_all 0.0504
_refine_ls_R_factor_gt 0.0416
_refine_ls_shift/su_max 0.000
_refine_ls_shift/su_mean 0.000
_refine_ls_structure_factor_coef Fsqd
_refine_ls_weighting_details 'calc w=1/[\s^2^(Fo^2^)+(0.0669P)^2^+0.3038P] where P=(Fo^2^+2Fc^2^)/3'
_refine_ls_weighting_scheme calc
_refine_ls_wR_factor_gt 0.1074
_refine_ls_wR_factor_ref 0.1153
_reflns_number_gt 2469
_reflns_number_total 2918
_reflns_threshold_expression I>2\s(I)
_cod_data_source_file qm2090.cif
_cod_data_source_block I
_cod_original_cell_volume 758.06(13)
_cod_database_code 2237383
_cod_database_fobs_code 2237383

loop_
_symmetry_equiv_pos_as_xyz
'x, y, z'
'-x, -y, -z'

loop_
_atom_site_type_symbol
_atom_site_label
_atom_site_fract_x
_atom_site_fract_y
_atom_site_fract_z
_atom_site_U_iso_or_equiv
_atom_site_adp_type
_atom_site_calc_flag
_atom_site_refinement_flags
_atom_site_occupancy
_atom_site_symmetry_multiplicity
S S1 0.36876(9) 0.53086(5) 0.18295(4) 0.02532(16) Uani d . 1 1
S S2 0.33320(10) 0.32045(5) 0.06781(4) 0.02701(17) Uani d . 1 1
N N1 0.6775(3) 0.29601(17) 0.19095(13) 0.0256(4) Uani d D 1 1
H H1n 0.749(4) 0.2148(14) 0.1794(18) 0.031 Uiso d D 1 1
N N2 0.7786(3) 0.34184(17) 0.25917(13) 0.0262(4) Uani d . 1 1
N N3 -0.1177(4) 1.01818(18) 0.16683(15) 0.0338(5) Uani d . 1 1
C C1 0.4717(4) 0.3730(2) 0.14713(15) 0.0233(4) Uani d . 1 1
C C2 0.9846(4) 0.2638(2) 0.29282(16) 0.0266(5) Uani d . 1 1
H H2 1.0579 0.1846 0.2682 0.032 Uiso calc R 1 1
C C3 1.1038(4) 0.2962(2) 0.36748(16) 0.0284(5) Uani d . 1 1
H H3 1.0295 0.3764 0.3909 0.034 Uiso calc R 1 1
C C4 1.3162(4) 0.2171(2) 0.40512(16) 0.0279(5) Uani d . 1 1
H H4 1.3893 0.1405 0.3776 0.033 Uiso calc R 1 1
C C5 1.4484(4) 0.2350(2) 0.48372(16) 0.0284(5) Uani d . 1 1
C C6 1.3649(5) 0.3430(2) 0.53137(18) 0.0370(6) Uani d . 1 1
H H6 1.2139 0.4074 0.5133 0.044 Uiso calc R 1 1
C C7 1.4982(5) 0.3574(3) 0.60420(19) 0.0393(6) Uani d . 1 1
H H7 1.4401 0.4323 0.6349 0.047 Uiso calc R 1 1
C C8 1.7160(5) 0.2633(3) 0.63253(18) 0.0368(6) Uani d . 1 1
H H8 1.8074 0.2733 0.6826 0.044 Uiso calc R 1 1
C C9 1.8000(4) 0.1543(3) 0.58746(18) 0.0359(5) Uani d . 1 1
H H9 1.9484 0.0889 0.6072 0.043 Uiso calc R 1 1
C C10 1.6683(4) 0.1405(2) 0.51347(17) 0.0312(5) Uani d . 1 1
H H10 1.7283 0.0659 0.4827 0.037 Uiso calc R 1 1
C C11 0.1118(4) 0.6125(2) 0.10459(17) 0.0269(5) Uani d . 1 1
H H11A 0.1725 0.6164 0.0379 0.032 Uiso calc R 1 1
H H11B -0.0298 0.5612 0.1181 0.032 Uiso calc R 1 1
C C12 0.0263(4) 0.7559(2) 0.12385(16) 0.0262(5) Uani d . 1 1
C C13 -0.1950(4) 0.7908(2) 0.17696(19) 0.0357(6) Uani d . 1 1
H H13 -0.3022 0.7258 0.1998 0.043 Uiso calc R 1 1
C C14 -0.2588(4) 0.9219(2) 0.1965(2) 0.0390(6) Uani d . 1 1
H H14 -0.4112 0.9441 0.2330 0.047 Uiso calc R 1 1
C C15 0.0961(5) 0.9839(2) 0.11574(18) 0.0345(5) Uani d . 1 1
H H15 0.1999 1.0508 0.0940 0.041 Uiso calc R 1 1
C C16 0.1742(4) 0.8555(2) 0.09283(17) 0.0314(5) Uani d . 1 1
H H16 0.3277 0.8361 0.0562 0.038 Uiso calc R 1 1

loop_
_atom_site_aniso_label
_atom_site_aniso_U_11
_atom_site_aniso_U_22
_atom_site_aniso_U_33
_atom_site_aniso_U_12
_atom_site_aniso_U_13
_atom_site_aniso_U_23
S1 0.0270(3) 0.0170(3) 0.0333(3) 0.00106(19) -0.0078(2) -0.0104(2)
S2 0.0278(3) 0.0215(3) 0.0342(3) -0.0011(2) -0.0060(2) -0.0124(2)
N1 0.0275(9) 0.0184(8) 0.0315(10) 0.0004(7) -0.0035(8) -0.0100(7)
N2 0.0260(9) 0.0226(9) 0.0312(10) -0.0014(7) -0.0049(7) -0.0095(7)
N3 0.0309(10) 0.0233(9) 0.0484(13) 0.0048(7) -0.0124(9) -0.0149(9)
C1 0.0249(10) 0.0176(9) 0.0272(11) -0.0021(8) 0.0002(8) -0.0062(8)
C2 0.0251(10) 0.0224(10) 0.0323(12) -0.0021(8) -0.0013(9) -0.0078(9)
C3 0.0292(11) 0.0234(10) 0.0334(12) -0.0025(8) -0.0023(9) -0.0096(9)
C4 0.0300(11) 0.0238(10) 0.0299(12) -0.0020(8) 0.0003(9) -0.0089(9)
C5 0.0271(11) 0.0262(11) 0.0313(12) -0.0045(8) -0.0021(9) -0.0051(9)
C6 0.0370(13) 0.0302(12) 0.0429(15) 0.0047(9) -0.0111(11) -0.0122(10)
C7 0.0419(14) 0.0341(13) 0.0436(15) 0.0009(10) -0.0083(11) -0.0166(11)
C8 0.0345(12) 0.0433(14) 0.0341(13) -0.0045(10) -0.0093(10) -0.0111(11)
C9 0.0281(11) 0.0395(13) 0.0387(14) 0.0020(9) -0.0057(10) -0.0111(11)
C10 0.0291(11) 0.0303(11) 0.0339(13) -0.0007(9) -0.0007(9) -0.0108(9)
C11 0.0268(10) 0.0201(10) 0.0344(12) 0.0004(8) -0.0097(9) -0.0077(9)
C12 0.0270(10) 0.0198(10) 0.0320(12) 0.0022(8) -0.0113(9) -0.0081(8)
C13 0.0260(11) 0.0314(12) 0.0542(16) -0.0051(9) -0.0020(10) -0.0185(11)
C14 0.0257(11) 0.0359(13) 0.0584(17) 0.0018(9) -0.0017(11) -0.0235(12)
C15 0.0389(13) 0.0204(10) 0.0439(14) -0.0034(9) -0.0068(11) -0.0060(9)
C16 0.0328(11) 0.0230(10) 0.0363(13) 0.0005(9) -0.0022(10) -0.0071(9)

loop_
_atom_type_symbol
_atom_type_description
_atom_type_scat_dispersion_real
_atom_type_scat_dispersion_imag
_atom_type_scat_source
C C 0.0181 0.0091 'International Tables Vol C Tables 4.2.6.8 and 6.1.1.4'
H H 0.0000 0.0000 'International Tables Vol C Tables 4.2.6.8 and 6.1.1.4'
N N 0.0311 0.0180 'International Tables Vol C Tables 4.2.6.8 and 6.1.1.4'
S S 0.3331 0.5567 'International Tables Vol C Tables 4.2.6.8 and 6.1.1.4'

loop_
_geom_angle_atom_site_label_1
_geom_angle_atom_site_label_2
_geom_angle_atom_site_label_3
_geom_angle
C1 S1 C11 101.51(10)
C1 N1 N2 119.67(17)
C1 N1 H1n 122.4(17)
N2 N1 H1n 117.9(17)
C2 N2 N1 114.56(18)
C14 N3 C15 116.84(19)
N1 C1 S2 121.98(16)
N1 C1 S1 113.13(16)
S2 C1 S1 124.88(12)
N2 C2 C3 120.4(2)
N2 C2 H2 119.8
C3 C2 H2 119.8
C4 C3 C2 122.2(2)
C4 C3 H3 118.9
C2 C3 H3 118.9
C3 C4 C5 127.5(2)
C3 C4 H4 116.3
C5 C4 H4 116.3
C10 C5 C6 117.9(2)
C10 C5 C4 119.1(2)
C6 C5 C4 123.0(2)
C7 C6 C5 121.1(2)
C7 C6 H6 119.4
C5 C6 H6 119.4
C6 C7 C8 120.2(2)
C6 C7 H7 119.9
C8 C7 H7 119.9
C7 C8 C9 119.7(2)
C7 C8 H8 120.2
C9 C8 H8 120.2
C8 C9 C10 120.2(2)
C8 C9 H9 119.9
C10 C9 H9 119.9
C9 C10 C5 120.9(2)
C9 C10 H10 119.6
C5 C10 H10 119.6
C12 C11 S1 105.44(14)
C12 C11 H11A 110.7
S1 C11 H11A 110.7
C12 C11 H11B 110.7
S1 C11 H11B 110.7
H11A C11 H11B 108.8
C13 C12 C16 117.4(2)
C13 C12 C11 121.6(2)
C16 C12 C11 121.0(2)
C12 C13 C14 119.3(2)
C12 C13 H13 120.3
C14 C13 H13 120.3
N3 C14 C13 123.6(2)
N3 C14 H14 118.2
C13 C14 H14 118.2
N3 C15 C16 123.4(2)
N3 C15 H15 118.3
C16 C15 H15 118.3
C12 C16 C15 119.4(2)
C12 C16 H16 120.3
C15 C16 H16 120.3

loop_
_geom_bond_atom_site_label_1
_geom_bond_atom_site_label_2
_geom_bond_distance
S1 C1 1.760(2)
S1 C11 1.817(2)
S2 C1 1.662(2)
N1 C1 1.342(3)
N1 N2 1.379(3)
N1 H1n 0.880(10)
N2 C2 1.290(3)
N3 C14 1.332(3)
N3 C15 1.337(3)
C2 C3 1.439(3)
C2 H2 0.9500
C3 C4 1.340(3)
C3 H3 0.9500
C4 C5 1.463(3)
C4 H4 0.9500
C5 C10 1.398(3)
C5 C6 1.400(3)
C6 C7 1.382(3)
C6 H6 0.9500
C7 C8 1.383(3)
C7 H7 0.9500
C8 C9 1.385(4)
C8 H8 0.9500
C9 C10 1.389(3)
C9 H9 0.9500
C10 H10 0.9500
C11 C12 1.514(3)
C11 H11A 0.9900
C11 H11B 0.9900
C12 C13 1.385(3)
C12 C16 1.386(3)
C13 C14 1.391(3)
C13 H13 0.9500
C14 H14 0.9500
C15 C16 1.389(3)
C15 H15 0.9500
C16 H16 0.9500

loop_
_geom_hbond_atom_site_label_D
_geom_hbond_atom_site_label_H
_geom_hbond_atom_site_label_A
_geom_hbond_site_symmetry_A
_geom_hbond_distance_DH
_geom_hbond_distance_HA
_geom_hbond_distance_DA
_geom_hbond_angle_DHA
N1 H1n N3 1_645 0.881(16) 2.021(15) 2.897(3) 172(2)
C8 H8 Cg1 2_766 0.95 2.92 3.701(3) 141

loop_
_geom_torsion_atom_site_label_1
_geom_torsion_atom_site_label_2
_geom_torsion_atom_site_label_3
_geom_torsion_atom_site_label_4
_geom_torsion
C1 N1 N2 C2 -176.15(19)
N2 N1 C1 S2 -177.22(15)
N2 N1 C1 S1 2.5(2)
C11 S1 C1 N1 175.41(16)
C11 S1 C1 S2 -4.84(16)
N1 N2 C2 C3 -177.19(18)
N2 C2 C3 C4 179.2(2)
C2 C3 C4 C5 -176.9(2)
C3 C4 C5 C10 179.6(2)
C3 C4 C5 C6 -0.2(4)
C10 C5 C6 C7 1.3(4)
C4 C5 C6 C7 -178.8(2)
C5 C6 C7 C8 -1.1(4)
C6 C7 C8 C9 0.1(4)
C7 C8 C9 C10 0.8(4)
C8 C9 C10 C5 -0.5(4)
C6 C5 C10 C9 -0.5(3)
C4 C5 C10 C9 179.6(2)
C1 S1 C11 C12 -174.77(15)
S1 C11 C12 C13 -103.5(2)
S1 C11 C12 C16 73.2(2)
C16 C12 C13 C14 0.1(4)
C11 C12 C13 C14 176.9(2)
C15 N3 C14 C13 -0.1(4)
C12 C13 C14 N3 0.0(4)
C14 N3 C15 C16 0.2(4)
C13 C12 C16 C15 0.0(3)
C11 C12 C16 C15 -176.9(2)
N3 C15 C16 C12 -0.1(4)

loop_
_cod_related_entry_id
_cod_related_entry_database
_cod_related_entry_code
1 ChemSpider 30658319
